data_4348810
loop_
_publ_author_name
'Vieru, Veacheslav'
'Pasatoiu, Traian D.'
'Ungur, Liviu'
'Suturina, Elizaveta'
'Madalan, Augustin M.'
'Duhayon, Carine'
'Sutter, Jean-Pascal'
'Andruh, Marius'
'Chibotaru, Liviu F.'

_publ_section_title
;
 Synthesis, Crystal Structures, Magnetic Properties, and Theoretical
 Investigation of a New Series of
 Ni<sup>II</sup>-Ln<sup>III</sup>-W<sup>V</sup> Heterotrimetallics:
 Understanding the SMM Behavior of Mixed Polynuclear Complexes.
;
_journal_issue 23
_journal_name_full 'Inorganic chemistry'
_journal_page_first 12158
_journal_page_last 12171
_journal_paper_doi 10.1021/acs.inorgchem.6b01669
_journal_volume 55
_journal_year 2016
_chemical_formula_sum 'C27 H32 Lu N10 Ni O10 W'
_chemical_formula_weight 1074.15
_space_group_crystal_system orthorhombic
_space_group_IT_number 19
_space_group_name_Hall 'P 2ac 2ab'
_space_group_name_H-M_alt 'P 21 21 21'
_atom_sites_solution_hydrogens geom
_audit_creation_method SHELXL-2014
_cell_angle_alpha 90
_cell_angle_beta 90
_cell_angle_gamma 90
_cell_formula_units_Z 4
_cell_length_a 8.9298(4)
_cell_length_b 13.9422(7)
_cell_length_c 30.8112(19)
_cell_measurement_reflns_used 26423
_cell_measurement_temperature 293(2)
_cell_measurement_theta_max 30.80
_cell_measurement_theta_min 2.29
_cell_volume 3836.0(4)
_computing_cell_refinement X-Area
_computing_data_collection X-Area
_computing_data_reduction X-Area
_computing_structure_refinement 'SHELXL-2014 (Sheldrick, 2014)'
_computing_structure_solution 'SHELXS-2014 (Sheldrick, 2014)'
_diffrn_ambient_temperature 293(2)
_diffrn_measured_fraction_theta_full 0.886
_diffrn_measured_fraction_theta_max 0.914
_diffrn_measurement_device_type 'STOE-IPDS II'
_diffrn_measurement_method 'omega scans'
_diffrn_radiation_type MoK\a
_diffrn_radiation_wavelength 0.71073
_diffrn_reflns_av_R_equivalents 0.0947
_diffrn_reflns_av_unetI/netI 0.0738
_diffrn_reflns_Laue_measured_fraction_full 0.886
_diffrn_reflns_Laue_measured_fraction_max 0.914
_diffrn_reflns_limit_h_max 11
_diffrn_reflns_limit_h_min -11
_diffrn_reflns_limit_k_max 18
_diffrn_reflns_limit_k_min -18
_diffrn_reflns_limit_l_max 40
_diffrn_reflns_limit_l_min -40
_diffrn_reflns_number 19721
_diffrn_reflns_point_group_measured_fraction_full 0.906
_diffrn_reflns_point_group_measured_fraction_max 0.929
_diffrn_reflns_theta_full 25.242
_diffrn_reflns_theta_max 27.995
_diffrn_reflns_theta_min 2.375
_diffrn_source 'fine-focus sealed tube'
_exptl_absorpt_coefficient_mu 6.092
_exptl_absorpt_correction_T_max 0.6352
_exptl_absorpt_correction_T_min 0.4766
_exptl_absorpt_correction_type multi-scan
_exptl_absorpt_process_details
;
[c.f. r.h. blessing, acta cryst. (1995), a51, 33-38]
;
_exptl_crystal_colour green
_exptl_crystal_density_diffrn 1.860
_exptl_crystal_density_meas ?
_exptl_crystal_description prism
_exptl_crystal_F_000 2068
_exptl_crystal_size_max 0.2
_exptl_crystal_size_mid 0.08
_exptl_crystal_size_min 0.04
_refine_diff_density_max 3.956
_refine_diff_density_min -1.685
_refine_diff_density_rms 0.324
_refine_ls_abs_structure_details
;
 Refined as an inversion twin.
;
_refine_ls_abs_structure_Flack 0.13(4)
_refine_ls_extinction_coef 0.0113(11)
_refine_ls_extinction_expression Fc^*^=kFc[1+0.001xFc^2^\l^3^/sin(2\q)]^-1/4^
_refine_ls_extinction_method SHELXL
_refine_ls_goodness_of_fit_ref 1.055
_refine_ls_hydrogen_treatment constr
_refine_ls_matrix_type full
_refine_ls_number_parameters 453
_refine_ls_number_reflns 7808
_refine_ls_number_restraints 14
_refine_ls_restrained_S_all 1.055
_refine_ls_R_factor_all 0.0984
_refine_ls_R_factor_gt 0.0840
_refine_ls_shift/su_max 0.003
_refine_ls_shift/su_mean 0.000
_refine_ls_structure_factor_coef Fsqd
_refine_ls_weighting_details 'w=1/[\s^2^(Fo^2^)+(0.1597P)^2^] where P=(Fo^2^+2Fc^2^)/3'
_refine_ls_weighting_scheme calc
_refine_ls_wR_factor_gt 0.2182
_refine_ls_wR_factor_ref 0.2316
_reflns_Friedel_coverage 0.818
_reflns_Friedel_fraction_full 0.931
_reflns_Friedel_fraction_max 0.949
_reflns_number_gt 6462
_reflns_number_total 7808
_reflns_threshold_expression 'I > 2\s(I)'
_cod_data_source_file ic6b01669_si_006.cif
_cod_data_source_block shelx
_cod_depositor_comments
;
The following automatic conversions were performed:

data item '_exptl_crystal_density_meas' value 'not measured' was
changed to '?' -- the value is perceived as not measured.

Automatic conversion script
Id: cif_fix_values 6909 2019-04-08 15:41:33Z antanas 
;
_cod_database_code 4348810
_shelx_space_group_comment
;
The symmetry employed for this shelxl refinement is uniquely defined
by the following loop, which should always be used as a source of
symmetry information in preference to the above space-group names.
They are only intended as comments.
;
_shelxl_version_number 2014-3

loop_
_space_group_symop_operation_xyz
'x, y, z'
'-x+1/2, -y, z+1/2'
'x+1/2, -y+1/2, -z'
'-x, y+1/2, -z+1/2'

loop_
_atom_site_label
_atom_site_type_symbol
_atom_site_fract_x
_atom_site_fract_y
_atom_site_fract_z
_atom_site_U_iso_or_equiv
_atom_site_adp_type
_atom_site_occupancy
_atom_site_site_symmetry_order
_atom_site_calc_flag
_atom_site_refinement_flags_posn
_atom_site_refinement_flags_adp
C1 C 0.326(4) 0.049(3) 0.9538(9) 0.079(12) Uani 1 1 d . .
H1A H 0.3780 -0.0005 0.9696 0.119 Uiso 1 1 calc R U
H1B H 0.3126 0.1037 0.9721 0.119 Uiso 1 1 calc R U
H1C H 0.2306 0.0253 0.9445 0.119 Uiso 1 1 calc R U
C2 C 0.353(3) 0.1473(19) 0.8900(11) 0.052(7) Uani 1 1 d . .
C3 C 0.218(3) 0.194(2) 0.8989(14) 0.063(9) Uani 1 1 d . .
H3 H 0.1597 0.1815 0.9233 0.076 Uiso 1 1 calc R U
C4 C 0.178(4) 0.266(3) 0.8655(15) 0.081(13) Uani 1 1 d . .
H4 H 0.0881 0.2993 0.8690 0.098 Uiso 1 1 calc R U
C5 C 0.259(4) 0.286(2) 0.8317(14) 0.068(10) Uani 1 1 d . .
H5 H 0.2330 0.3371 0.8140 0.081 Uiso 1 1 calc R U
C6 C 0.388(3) 0.230(3) 0.8212(10) 0.057(8) Uani 1 1 d . .
C7 C 0.434(4) 0.156(2) 0.8528(9) 0.051(7) Uani 1 1 d . .
C8 C 0.461(4) 0.256(3) 0.7823(13) 0.073(11) Uani 1 1 d . .
H8 H 0.4137 0.3007 0.7647 0.088 Uiso 1 1 calc R U
C9 C 0.625(5) 0.260(3) 0.7249(16) 0.079(13) Uani 1 1 d . .
H9A H 0.6300 0.3292 0.7256 0.094 Uiso 1 1 calc R U
H9B H 0.5469 0.2415 0.7046 0.094 Uiso 1 1 calc R U
C10 C 0.779(4) 0.218(2) 0.7090(13) 0.065(9) Uani 1 1 d . .
H10A H 0.7690 0.1495 0.7060 0.078 Uiso 1 1 calc R U
H10B H 0.7994 0.2442 0.6804 0.078 Uiso 1 1 calc R U
C11 C 0.909(4) 0.238(3) 0.7367(11) 0.065(9) Uani 1 1 d . .
H11A H 0.9023 0.3032 0.7474 0.078 Uiso 1 1 calc R U
H11B H 0.9993 0.2334 0.7192 0.078 Uiso 1 1 calc R U
C12 C 1.040(3) 0.124(2) 0.7793(11) 0.053(6) Uani 1 1 d . .
H12 H 1.1155 0.1349 0.7591 0.064 Uiso 1 1 calc R U
C13 C 1.070(3) 0.056(2) 0.8124(9) 0.047(6) Uani 1 1 d . .
C14 C 1.212(3) 0.008(2) 0.8124(9) 0.049(5) Uani 1 1 d . .
H14 H 1.2826 0.0241 0.7916 0.058 Uiso 1 1 calc R U
C15 C 1.246(3) -0.063(3) 0.8423(11) 0.058(7) Uani 1 1 d . .
H15 H 1.3371 -0.0950 0.8402 0.070 Uiso 1 1 calc R U
C16 C 1.145(3) -0.090(2) 0.8764(15) 0.070(10) Uani 1 1 d . .
H16 H 1.1686 -0.1355 0.8972 0.084 Uiso 1 1 calc R U
C17 C 1.004(4) -0.0393(19) 0.8759(9) 0.050(6) Uani 1 1 d . .
C18 C 0.975(3) 0.0332(17) 0.8438(11) 0.049(7) Uani 1 1 d . .
C19 C 0.930(4) -0.145(3) 0.9331(14) 0.071(10) Uani 1 1 d . .
H19A H 0.8438 -0.1539 0.9513 0.106 Uiso 1 1 calc R U
H19B H 0.9482 -0.2023 0.9167 0.106 Uiso 1 1 calc R U
H19C H 1.0158 -0.1312 0.9509 0.106 Uiso 1 1 calc R U
C20 C 0.776(3) 0.353(2) 0.8494(9) 0.045(6) Uani 1 1 d . .
C21 C 0.961(4) 0.486(2) 0.8178(10) 0.058(7) Uani 1 1 d . .
C22 C 0.897(4) 0.415(2) 0.9202(9) 0.051(6) Uani 1 1 d . .
C23 C 1.009(4) 0.589(3) 0.8878(10) 0.058(7) Uani 1 1 d . .
C24 C 0.759(6) 0.578(7) 0.9300(18) 0.15(3) Uani 1 1 d . .
C25 C 0.773(4) 0.652(2) 0.8452(10) 0.054(7) Uani 1 1 d . .
C26 C 0.574(5) 0.482(4) 0.895(2) 0.139(18) Uani 1 1 d D U
C27 C 0.646(4) 0.514(2) 0.8154(10) 0.073(8) Uani 1 1 d D U
Lu1 Lu 0.65955(11) 0.01658(8) 0.89751(3) 0.0413(3) Uani 1 1 d . .
N1 N 0.587(3) 0.2226(18) 0.7693(7) 0.048(5) Uani 1 1 d . .
N2 N 0.923(3) 0.1707(16) 0.7749(9) 0.052(6) Uani 1 1 d . .
N3 N 0.762(2) 0.2855(18) 0.8401(7) 0.044(5) Uani 1 1 d . .
N4 N 1.047(3) 0.480(2) 0.7901(9) 0.061(7) Uani 1 1 d . .
N5 N 0.941(4) 0.371(2) 0.9481(10) 0.069(8) Uani 1 1 d . .
N6 N 1.109(4) 0.620(3) 0.8990(18) 0.100(14) Uani 1 1 d . .
N7 N 0.735(4) 0.6382(18) 0.9571(10) 0.071(9) Uani 1 1 d . .
N8 N 0.766(9) 0.734(3) 0.8379(14) 0.15(3) Uani 1 1 d . .
N9 N 0.475(4) 0.445(3) 0.910(2) 0.129(17) Uani 1 1 d D U
N10 N 0.566(4) 0.515(3) 0.7875(10) 0.077(8) Uani 1 1 d D U
Ni1 Ni 0.7306(4) 0.1523(2) 0.80734(11) 0.0399(7) Uani 1 1 d . .
O1 O 0.413(2) 0.0757(17) 0.9165(7) 0.055(5) Uani 1 1 d . .
O2 O 0.561(2) 0.1086(15) 0.8469(5) 0.046(4) Uani 1 1 d . .
O3 O 0.836(2) 0.0724(11) 0.8526(5) 0.039(3) Uani 1 1 d . .
O4 O 0.903(2) -0.0625(18) 0.9025(8) 0.063(6) Uani 1 1 d . .
O5 O 0.722(3) 0.1665(15) 0.9251(7) 0.067(7) Uani 1 1 d . .
O6 O 0.687(3) 0.000(2) 0.9745(7) 0.077(7) Uani 1 1 d . .
O7 O 0.552(3) -0.1217(17) 0.9188(8) 0.066(6) Uani 1 1 d . .
O8 O 0.637(3) -0.0815(15) 0.8380(7) 0.053(5) Uani 1 1 d . .
O9 O 0.696(2) 0.0138(14) 0.7666(5) 0.047(4) Uani 1 1 d . .
O10 O 0.789(5) 0.123(3) 1.0303(11) 0.103(11) Uani 1 1 d . .
W1 W 0.80111(10) 0.50880(7) 0.86987(3) 0.0418(3) Uani 1 1 d . .

loop_
_atom_site_aniso_label
_atom_site_aniso_U_11
_atom_site_aniso_U_22
_atom_site_aniso_U_33
_atom_site_aniso_U_23
_atom_site_aniso_U_13
_atom_site_aniso_U_12
C1 0.07(2) 0.14(3) 0.029(12) 0.013(14) 0.003(12) -0.05(2)
C2 0.032(10) 0.037(13) 0.09(2) -0.009(11) 0.011(12) -0.009(9)
C3 0.041(13) 0.051(16) 0.10(3) -0.026(16) 0.017(15) 0.005(11)
C4 0.047(17) 0.09(3) 0.11(3) -0.03(2) -0.016(19) 0.032(17)
C5 0.057(18) 0.039(15) 0.11(3) -0.008(15) -0.013(18) 0.023(13)
C6 0.035(12) 0.08(2) 0.052(16) -0.011(14) -0.006(10) 0.025(13)
C7 0.072(18) 0.040(13) 0.041(12) -0.006(9) 0.009(12) 0.028(12)
C8 0.07(2) 0.08(3) 0.07(2) 0.04(2) -0.011(17) 0.019(18)
C9 0.07(2) 0.06(2) 0.10(3) 0.05(2) 0.00(2) 0.013(18)
C10 0.08(2) 0.038(15) 0.08(2) 0.005(13) 0.013(17) 0.015(14)
C11 0.066(19) 0.08(2) 0.053(18) 0.014(14) 0.032(15) 0.010(16)
C12 0.036(12) 0.061(18) 0.063(17) -0.009(13) -0.002(11) -0.011(11)
C13 0.039(12) 0.062(16) 0.041(12) -0.022(11) -0.003(9) -0.001(10)
C14 0.036(10) 0.048(14) 0.062(14) -0.015(11) 0.004(9) 0.000(10)
C15 0.044(13) 0.07(2) 0.058(17) -0.018(14) -0.021(13) 0.004(12)
C16 0.042(14) 0.036(14) 0.13(3) -0.004(16) -0.020(17) 0.017(11)
C17 0.061(15) 0.038(13) 0.052(15) 0.013(10) -0.013(12) 0.015(10)
C18 0.034(11) 0.026(12) 0.09(2) 0.007(10) 0.007(11) -0.019(8)
C19 0.057(18) 0.07(2) 0.09(3) 0.030(19) -0.005(17) 0.002(15)
C20 0.048(14) 0.046(14) 0.040(12) -0.015(10) -0.003(10) -0.001(10)
C21 0.067(16) 0.053(16) 0.053(14) 0.005(13) -0.008(12) 0.009(14)
C22 0.066(17) 0.046(15) 0.041(13) -0.004(10) 0.015(12) -0.010(12)
C23 0.059(17) 0.07(2) 0.046(15) -0.011(12) -0.008(12) -0.012(15)
C24 0.06(3) 0.31(10) 0.08(3) 0.03(5) 0.05(3) 0.01(4)
C25 0.071(19) 0.047(15) 0.045(14) 0.013(10) -0.016(13) 0.005(13)
C26 0.10(2) 0.09(3) 0.22(5) 0.07(3) 0.08(3) -0.01(2)
C27 0.11(2) 0.030(11) 0.080(17) 0.012(12) -0.001(15) -0.037(14)
Lu1 0.0423(5) 0.0392(5) 0.0425(5) 0.0030(4) -0.0008(3) -0.0020(4)
N1 0.058(14) 0.049(13) 0.038(11) 0.009(8) -0.017(10) 0.004(10)
N2 0.058(14) 0.026(10) 0.071(16) -0.002(9) 0.015(12) 0.004(8)
N3 0.038(10) 0.061(15) 0.034(10) 0.004(9) -0.001(8) 0.003(9)
N4 0.053(12) 0.058(15) 0.074(17) 0.019(13) 0.024(11) 0.006(12)
N5 0.072(18) 0.07(2) 0.061(17) 0.006(13) -0.016(14) 0.005(15)
N6 0.07(2) 0.08(3) 0.15(4) 0.01(3) -0.03(3) -0.006(18)
N7 0.11(3) 0.036(12) 0.063(16) -0.026(11) 0.023(16) -0.028(14)
N8 0.34(9) 0.041(16) 0.08(2) -0.003(15) -0.02(4) -0.04(3)
N9 0.08(2) 0.07(2) 0.24(5) 0.04(3) 0.08(3) -0.008(17)
N10 0.087(17) 0.058(14) 0.084(17) 0.016(14) -0.036(13) -0.020(14)
Ni1 0.0395(15) 0.0373(15) 0.0430(15) 0.0024(11) 0.0016(12) 0.0007(11)
O1 0.044(10) 0.063(13) 0.059(13) 0.007(9) 0.005(8) 0.006(9)
O2 0.047(9) 0.067(12) 0.025(7) 0.002(7) 0.005(6) 0.018(9)
O3 0.042(8) 0.028(7) 0.046(9) 0.006(6) 0.009(7) -0.003(6)
O4 0.050(11) 0.072(15) 0.068(15) 0.016(11) -0.016(10) 0.009(10)
O5 0.12(2) 0.043(11) 0.034(9) -0.007(7) 0.012(11) -0.001(12)
O6 0.095(17) 0.098(19) 0.038(9) 0.020(11) -0.014(10) 0.006(18)
O7 0.087(17) 0.057(14) 0.053(13) -0.004(9) -0.002(11) -0.025(12)
O8 0.058(12) 0.046(11) 0.054(11) 0.009(8) 0.012(9) 0.003(9)
O9 0.055(9) 0.044(9) 0.041(8) 0.003(7) 0.000(7) 0.001(9)
O10 0.15(3) 0.10(2) 0.067(19) -0.007(15) 0.02(2) 0.01(2)
W1 0.0407(4) 0.0354(5) 0.0492(5) -0.0013(4) -0.0004(3) 0.0021(3)

loop_
_atom_type_symbol
_atom_type_description
_atom_type_scat_dispersion_real
_atom_type_scat_dispersion_imag
_atom_type_scat_source
C C 0.0033 0.0016 'International Tables Vol C Tables 4.2.6.8 and 6.1.1.4'
H H 0.0000 0.0000 'International Tables Vol C Tables 4.2.6.8 and 6.1.1.4'
Lu Lu -0.4720 5.8584 'International Tables Vol C Tables 4.2.6.8 and 6.1.1.4'
N N 0.0061 0.0033 'International Tables Vol C Tables 4.2.6.8 and 6.1.1.4'
Ni Ni 0.3393 1.1124 'International Tables Vol C Tables 4.2.6.8 and 6.1.1.4'
O O 0.0106 0.0060 'International Tables Vol C Tables 4.2.6.8 and 6.1.1.4'
W W -0.8490 6.8722 'International Tables Vol C Tables 4.2.6.8 and 6.1.1.4'

loop_
_geom_angle_atom_site_label_1
_geom_angle_atom_site_label_2
_geom_angle_atom_site_label_3
_geom_angle
O1 C1 H1A 109.5
O1 C1 H1B 109.5
H1A C1 H1B 109.5
O1 C1 H1C 109.5
H1A C1 H1C 109.5
H1B C1 H1C 109.5
C7 C2 C3 126(3)
C7 C2 O1 110(2)
C3 C2 O1 124(3)
C2 C3 C4 113(3)
C2 C3 H3 123.5
C4 C3 H3 123.5
C5 C4 C3 124(3)
C5 C4 H4 117.9
C3 C4 H4 117.9
C4 C5 C6 121(3)
C4 C5 H5 119.3
C6 C5 H5 119.3
C8 C6 C5 115(3)
C8 C6 C7 128(3)
C5 C6 C7 117(3)
O2 C7 C2 122(3)
O2 C7 C6 120(3)
C2 C7 C6 118(2)
N1 C8 C6 125(3)
N1 C8 H8 117.3
C6 C8 H8 117.3
N1 C9 C10 111(3)
N1 C9 H9A 109.5
C10 C9 H9A 109.5
N1 C9 H9B 109.5
C10 C9 H9B 109.5
H9A C9 H9B 108.1
C11 C10 C9 116(3)
C11 C10 H10A 108.2
C9 C10 H10A 108.2
C11 C10 H10B 108.2
C9 C10 H10B 108.2
H10A C10 H10B 107.3
C10 C11 N2 114(3)
C10 C11 H11A 108.8
N2 C11 H11A 108.8
C10 C11 H11B 108.8
N2 C11 H11B 108.8
H11A C11 H11B 107.7
N2 C12 C13 126(3)
N2 C12 H12 117.0
C13 C12 H12 117.0
C18 C13 C12 125(3)
C18 C13 C14 117(3)
C12 C13 C14 119(3)
C15 C14 C13 122(3)
C15 C14 H14 119.0
C13 C14 H14 119.0
C14 C15 C16 122(3)
C14 C15 H15 118.9
C16 C15 H15 118.9
C15 C16 C17 115(3)
C15 C16 H16 122.6
C17 C16 H16 122.6
O4 C17 C18 120(2)
O4 C17 C16 120(3)
C18 C17 C16 120(3)
C13 C18 O3 128(3)
C13 C18 C17 124(3)
O3 C18 C17 108(2)
O4 C19 H19A 109.5
O4 C19 H19B 109.5
H19A C19 H19B 109.5
O4 C19 H19C 109.5
H19A C19 H19C 109.5
H19B C19 H19C 109.5
N3 C20 W1 178(3)
N4 C21 W1 176(3)
N5 C22 W1 175(3)
N6 C23 W1 173(4)
N7 C24 W1 163(6)
N8 C25 W1 170(3)
N9 C26 W1 161(5)
N10 C27 W1 179(3)
O2 Lu1 O3 68.9(7)
O2 Lu1 O7 122.4(9)
O3 Lu1 O7 141.2(8)
O2 Lu1 O8 75.4(7)
O3 Lu1 O8 77.0(7)
O7 Lu1 O8 71.7(8)
O2 Lu1 O5 80.2(8)
O3 Lu1 O5 75.2(8)
O7 Lu1 O5 140.0(8)
O8 Lu1 O5 148.1(7)
O2 Lu1 O6 143.0(8)
O3 Lu1 O6 124.9(8)
O7 Lu1 O6 70.9(9)
O8 Lu1 O6 137.9(9)
O5 Lu1 O6 72.5(9)
O2 Lu1 O1 67.1(7)
O3 Lu1 O1 132.1(7)
O7 Lu1 O1 80.4(9)
O8 Lu1 O1 108.5(8)
O5 Lu1 O1 79.7(9)
O6 Lu1 O1 83.6(8)
O2 Lu1 O4 131.5(8)
O3 Lu1 O4 64.5(8)
O7 Lu1 O4 88.6(10)
O8 Lu1 O4 81.9(9)
O5 Lu1 O4 99.8(10)
O6 Lu1 O4 78.6(9)
O1 Lu1 O4 161.3(8)
O2 Lu1 Ni1 34.5(5)
O3 Lu1 Ni1 34.4(5)
O7 Lu1 Ni1 142.1(6)
O8 Lu1 Ni1 72.4(5)
O5 Lu1 Ni1 75.8(5)
O6 Lu1 Ni1 146.9(7)
O1 Lu1 Ni1 100.1(5)
O4 Lu1 Ni1 97.8(6)
C8 N1 C9 111(3)
C8 N1 Ni1 124(2)
C9 N1 Ni1 124(2)
C12 N2 C11 119(3)
C12 N2 Ni1 127(2)
C11 N2 Ni1 113.3(19)
C20 N3 Ni1 169(2)
N1 Ni1 N2 101.4(11)
N1 Ni1 O3 167.7(9)
N2 Ni1 O3 90.9(9)
N1 Ni1 O2 91.2(9)
N2 Ni1 O2 166.8(9)
O3 Ni1 O2 76.5(7)
N1 Ni1 N3 86.3(10)
N2 Ni1 N3 90.7(9)
O3 Ni1 N3 95.3(8)
O2 Ni1 N3 94.2(8)
N1 Ni1 O9 90.3(9)
N2 Ni1 O9 87.1(8)
O3 Ni1 O9 88.6(7)
O2 Ni1 O9 88.7(7)
N3 Ni1 O9 175.6(7)
N1 Ni1 Lu1 129.0(8)
N2 Ni1 Lu1 129.4(8)
O3 Ni1 Lu1 38.7(5)
O2 Ni1 Lu1 37.8(5)
N3 Ni1 Lu1 97.0(6)
O9 Ni1 Lu1 87.4(4)
C2 O1 C1 116(3)
C2 O1 Lu1 117.1(16)
C1 O1 Lu1 127(2)
C7 O2 Ni1 124.7(18)
C7 O2 Lu1 122.2(16)
Ni1 O2 Lu1 107.7(8)
C18 O3 Ni1 120.0(16)
C18 O3 Lu1 128.1(14)
Ni1 O3 Lu1 106.9(8)
C17 O4 C19 119(2)
C17 O4 Lu1 118.7(17)
C19 O4 Lu1 122(2)
C24 W1 C25 82(2)
C24 W1 C21 146.0(19)
C25 W1 C21 87.2(13)
C24 W1 C27 123(2)
C25 W1 C27 67.9(11)
C21 W1 C27 81.4(14)
C24 W1 C22 74(2)
C25 W1 C22 147.5(11)
C21 W1 C22 100.3(11)
C27 W1 C22 144.2(10)
C24 W1 C26 67(3)
C25 W1 C26 99.9(18)
C21 W1 C26 147(2)
C27 W1 C26 72(2)
C22 W1 C26 90.6(19)
C24 W1 C23 72.8(18)
C25 W1 C23 73.7(14)
C21 W1 C23 73.2(12)
C27 W1 C23 134.6(12)
C22 W1 C23 78.3(12)
C26 W1 C23 139(2)
C24 W1 C20 131(2)
C25 W1 C20 141.1(10)
C21 W1 C20 73.8(12)
C27 W1 C20 75.8(11)
C22 W1 C20 70.6(10)
C26 W1 C20 81.3(19)
C23 W1 C20 129.0(12)

loop_
_geom_bond_atom_site_label_1
_geom_bond_atom_site_label_2
_geom_bond_distance
C1 O1 1.44(3)
C1 H1A 0.9600
C1 H1B 0.9600
C1 H1C 0.9600
C2 C7 1.36(4)
C2 C3 1.40(3)
C2 O1 1.40(4)
C3 C4 1.48(6)
C3 H3 0.9300
C4 C5 1.30(6)
C4 H4 0.9300
C5 C6 1.43(4)
C5 H5 0.9300
C6 C8 1.41(5)
C6 C7 1.48(4)
C7 O2 1.33(3)
C8 N1 1.28(5)
C8 H8 0.9300
C9 N1 1.50(4)
C9 C10 1.57(5)
C9 H9A 0.9700
C9 H9B 0.9700
C10 C11 1.47(6)
C10 H10A 0.9700
C10 H10B 0.9700
C11 N2 1.51(4)
C11 H11A 0.9700
C11 H11B 0.9700
C12 N2 1.23(4)
C12 C13 1.42(5)
C12 H12 0.9300
C13 C18 1.32(4)
C13 C14 1.44(3)
C14 C15 1.39(5)
C14 H14 0.9300
C15 C16 1.43(6)
C15 H15 0.9300
C16 C17 1.44(3)
C16 H16 0.9300
C17 O4 1.26(4)
C17 C18 1.44(4)
C18 O3 1.38(3)
C19 O4 1.51(4)
C19 H19A 0.9600
C19 H19B 0.9600
C19 H19C 0.9600
C20 N3 0.99(3)
C20 W1 2.28(3)
C21 N4 1.16(4)
C21 W1 2.17(3)
C22 N5 1.13(4)
C22 W1 2.20(3)
C23 N6 1.06(5)
C23 W1 2.23(3)
C24 N7 1.21(8)
C24 W1 2.12(7)
C25 N8 1.17(5)
C25 W1 2.15(3)
C26 N9 1.122(7)
C26 W1 2.21(3)
C27 N10 1.122(7)
C27 W1 2.17(2)
Lu1 O2 2.201(18)
Lu1 O3 2.236(16)
Lu1 O7 2.25(2)
Lu1 O8 2.30(2)
Lu1 O5 2.32(2)
Lu1 O6 2.397(19)
Lu1 O1 2.42(2)
Lu1 O4 2.44(2)
Lu1 Ni1 3.421(3)
N1 Ni1 2.00(2)
N2 Ni1 2.01(2)
N3 Ni1 2.13(3)
Ni1 O3 2.019(17)
Ni1 O2 2.03(2)
Ni1 O9 2.32(2)
